data_4112982
loop_
_publ_author_name
'Soji Shimizu'
'Venkataramanarao G. Anand'
'Ryuichiro Taniguchi'
'Ko Furukawa'
'Tatsuhisa Kato'
'Toshihiko Yokoyama'
'Atsuhiro Osuka'

_publ_section_title
;
 Biscopper Complexes of meso-Aryl-Substituted Hexaphyrin: Gable Structures
 and Varying Antiferromagnetic Coupling
;
_journal_name_full 'Journal of the American Chemical Society'
_journal_page_first 12280
_journal_page_last 12281
_journal_paper_doi 10.1021/ja046102x
_journal_volume 126
_journal_year 2004
_chemical_formula_moiety 'C67 H12 Cl2 Cu2 F30 N6 O4'
_chemical_formula_sum 'C67 H12 Cl2 Cu2 F30 N6 O4'
_chemical_formula_weight 1732.81
_chemical_name_systematic
; 
 ? 
;
_space_group_IT_number 2
_symmetry_cell_setting triclinic
_symmetry_Int_Tables_number 2
_symmetry_space_group_name_Hall '-P 1'
_symmetry_space_group_name_H-M 'P -1'
_atom_sites_solution_hydrogens geom
_atom_sites_solution_primary direct
_atom_sites_solution_secondary difmap
_audit_creation_method SHELXL-97
_cell_angle_alpha 78.753(4)
_cell_angle_beta 73.062(4)
_cell_angle_gamma 74.027(4)
_cell_formula_units_Z 2
_cell_length_a 13.979(3)
_cell_length_b 15.646(3)
_cell_length_c 15.932(4)
_cell_measurement_reflns_used 4295
_cell_measurement_temperature 296(2)
_cell_measurement_theta_max 27.332
_cell_measurement_theta_min 2.305
_cell_volume 3179.6(12)
_computing_structure_refinement 'SHELXL-97 (Sheldrick, 1997)'
_computing_structure_solution 'SHELXS-97 (Sheldrick, 1990)'
_diffrn_ambient_temperature 296(2)
_diffrn_detector_area_resol_mean 8.366
_diffrn_measured_fraction_theta_full 0.789
_diffrn_measured_fraction_theta_max 0.789
_diffrn_measurement_device_type CCD
_diffrn_measurement_method \w
_diffrn_radiation_monochromator graphite
_diffrn_radiation_source 'fine-focus sealed tube'
_diffrn_radiation_type MoK\a
_diffrn_radiation_wavelength 0.71069
_diffrn_reflns_av_R_equivalents 0.0640
_diffrn_reflns_av_sigmaI/netI 0.2072
_diffrn_reflns_limit_h_max 11
_diffrn_reflns_limit_h_min -18
_diffrn_reflns_limit_k_max 18
_diffrn_reflns_limit_k_min -20
_diffrn_reflns_limit_l_max 19
_diffrn_reflns_limit_l_min -20
_diffrn_reflns_number 14506
_diffrn_reflns_theta_full 28.24
_diffrn_reflns_theta_max 28.24
_diffrn_reflns_theta_min 1.35
_exptl_absorpt_coefficient_mu 0.899
_exptl_absorpt_correction_type none
_exptl_crystal_colour violet
_exptl_crystal_density_diffrn 1.810
_exptl_crystal_description prism
_exptl_crystal_F_000 1700
_exptl_crystal_size_max 0.40
_exptl_crystal_size_mid 0.20
_exptl_crystal_size_min 0.10
_refine_diff_density_max 2.082
_refine_diff_density_min -1.072
_refine_diff_density_rms 0.130
_refine_ls_extinction_method none
_refine_ls_goodness_of_fit_ref 1.097
_refine_ls_hydrogen_treatment mixed
_refine_ls_matrix_type full
_refine_ls_number_parameters 990
_refine_ls_number_reflns 12410
_refine_ls_number_restraints 0
_refine_ls_restrained_S_all 1.097
_refine_ls_R_factor_all 0.2275
_refine_ls_R_factor_gt 0.1043
_refine_ls_shift/su_max 0.000
_refine_ls_shift/su_mean 0.000
_refine_ls_structure_factor_coef Fsqd
_refine_ls_weighting_details 'calc w=1/[\s^2^(Fo^2^)+(0.1000P)^2^+0.0000P] where P=(Fo^2^+2Fc^2^)/3'
_refine_ls_weighting_scheme calc
_refine_ls_wR_factor_gt 0.2147
_refine_ls_wR_factor_ref 0.2652
_reflns_number_gt 5265
_reflns_number_total 12410
_reflns_threshold_expression >2sigma(I)
_cod_data_source_file ja046102xsi20040813_103102.cif
_cod_data_source_block shelxl
_cod_database_code 4112982

loop_
_symmetry_equiv_pos_as_xyz
'x, y, z'
'-x, -y, -z'

loop_
_atom_site_label
_atom_site_type_symbol
_atom_site_fract_x
_atom_site_fract_y
_atom_site_fract_z
_atom_site_U_iso_or_equiv
_atom_site_adp_type
_atom_site_occupancy
_atom_site_symmetry_multiplicity
_atom_site_calc_flag
_atom_site_refinement_flags
Cu1 Cu 0.09036(8) 0.27191(9) 0.30684(8) 0.0313(4) Uani 1 1 d .
Cu2 Cu 0.35449(8) 0.29351(8) 0.18568(8) 0.0287(3) Uani 1 1 d .
Cl1 Cl 0.4056(16) 0.8419(11) 0.4243(9) 0.457(12) Uani 1 1 d .
Cl2 Cl 0.5246(13) 0.9456(8) 0.4263(12) 0.434(11) Uani 1 1 d .
F1 F 0.1368(4) 0.1313(4) 0.6501(4) 0.0452(16) Uani 1 1 d .
F2 F 0.1349(4) 0.1625(5) 0.8107(4) 0.0513(18) Uani 1 1 d .
F3 F 0.0831(4) 0.3336(5) 0.8495(4) 0.057(2) Uani 1 1 d .
F4 F 0.0354(5) 0.4726(5) 0.7251(5) 0.070(2) Uani 1 1 d .
F5 F 0.0338(6) 0.4397(5) 0.5665(5) 0.069(2) Uani 1 1 d .
F6 F -0.2918(5) 0.2484(6) 0.3496(5) 0.073(2) Uani 1 1 d .
F7 F -0.4993(6) 0.2976(8) 0.3935(6) 0.107(3) Uani 1 1 d .
F8 F -0.5936(5) 0.4669(8) 0.4148(5) 0.117(4) Uani 1 1 d .
F9 F -0.4809(6) 0.5946(7) 0.3881(6) 0.119(4) Uani 1 1 d .
F10 F -0.2743(6) 0.5430(5) 0.3467(5) 0.078(2) Uani 1 1 d .
F11 F 0.1377(4) 0.1764(4) 0.1009(4) 0.0360(14) Uani 1 1 d .
F12 F 0.2280(4) 0.0929(4) -0.0442(4) 0.0438(16) Uani 1 1 d .
F13 F 0.3406(4) 0.1756(4) -0.1902(4) 0.0463(17) Uani 1 1 d .
F14 F 0.3605(4) 0.3437(4) -0.1894(4) 0.0467(17) Uani 1 1 d .
F15 F 0.2820(4) 0.4230(4) -0.0445(4) 0.0445(16) Uani 1 1 d .
F16 F 0.3062(5) 0.6082(4) 0.3030(4) 0.0530(18) Uani 1 1 d .
F17 F 0.3293(5) 0.7752(4) 0.2929(5) 0.064(2) Uani 1 1 d .
F18 F 0.4373(4) 0.8523(4) 0.1415(5) 0.062(2) Uani 1 1 d .
F19 F 0.5239(4) 0.7615(4) -0.0010(4) 0.0478(17) Uani 1 1 d .
F20 F 0.5046(4) 0.5919(4) 0.0108(4) 0.0410(15) Uani 1 1 d .
F21 F 0.7302(4) 0.2461(5) -0.0147(4) 0.0541(19) Uani 1 1 d .
F22 F 0.9334(5) 0.1807(6) -0.0663(5) 0.076(2) Uani 1 1 d .
F23 F 1.0341(4) 0.0596(4) 0.0445(5) 0.061(2) Uani 1 1 d .
F24 F 0.9294(5) 0.0108(6) 0.2096(6) 0.096(3) Uani 1 1 d .
F25 F 0.7258(5) 0.0761(5) 0.2645(5) 0.075(2) Uani 1 1 d .
F26 F 0.1705(5) 0.0151(4) 0.4310(5) 0.0597(19) Uani 1 1 d .
F27 F 0.0648(5) -0.0976(5) 0.4177(6) 0.077(2) Uani 1 1 d .
F28 F 0.0861(5) -0.1459(4) 0.2560(6) 0.074(2) Uani 1 1 d .
F29 F 0.2070(5) -0.0737(4) 0.1082(5) 0.062(2) Uani 1 1 d .
F30 F 0.3058(4) 0.0436(4) 0.1202(4) 0.0465(17) Uani 1 1 d .
O1 O 0.2053(4) 0.2749(4) 0.1927(4) 0.0309(17) Uani 1 1 d .
O2 O 0.1559(18) 0.4341(18) 0.3537(16) 0.121(8) Uiso 0.50 1 d P
O3 O 0.254(2) 0.409(2) 0.496(2) 0.175(12) Uiso 0.50 1 d P
O4 O 0.9647(12) 0.1443(12) 0.2789(11) 0.180(6) Uiso 1 1 d .
O5 O 0.851(3) 0.083(3) 0.4040(19) 0.62(4) Uani 1 1 d .
N1 N 0.1717(5) 0.1977(5) 0.3831(5) 0.0258(19) Uani 1 1 d .
N2 N -0.0242(5) 0.3041(6) 0.4091(5) 0.034(2) Uani 1 1 d .
N3 N 0.0061(5) 0.3380(5) 0.2332(5) 0.0256(19) Uani 1 1 d .
N4 N 0.2824(5) 0.4110(5) 0.1499(5) 0.030(2) Uani 1 1 d .
N5 N 0.4756(5) 0.3418(5) 0.1754(5) 0.0236(18) Uani 1 1 d .
N6 N 0.4357(5) 0.1731(6) 0.2053(6) 0.036(2) Uani 1 1 d .
C1 C 0.2695(7) 0.1568(7) 0.3463(7) 0.037(3) Uani 1 1 d .
C2 C 0.3341(8) 0.1674(7) 0.4018(7) 0.037(3) Uani 1 1 d .
H90 H 0.4055 0.1507 0.3892 0.044 Uiso 1 1 calc R
C3 C 0.2732(7) 0.2039(7) 0.4710(8) 0.039(3) Uani 1 1 d .
H87 H 0.2929 0.2137 0.5186 0.047 Uiso 1 1 calc R
C4 C 0.1682(7) 0.2267(7) 0.4604(7) 0.032(2) Uani 1 1 d .
C5 C 0.0802(7) 0.2688(7) 0.5150(7) 0.033(3) Uani 1 1 d .
C6 C -0.0160(7) 0.2947(7) 0.4925(7) 0.034(3) Uani 1 1 d .
C7 C -0.1168(7) 0.3198(8) 0.5495(7) 0.045(3) Uani 1 1 d .
H94 H -0.1333 0.3189 0.6106 0.054 Uiso 1 1 calc R
C8 C -0.1838(7) 0.3454(8) 0.4968(7) 0.044(3) Uani 1 1 d .
H81 H -0.2548 0.3657 0.5153 0.053 Uiso 1 1 calc R
C9 C -0.1268(7) 0.3356(8) 0.4105(7) 0.039(3) Uani 1 1 d .
C10 C -0.1631(7) 0.3634(8) 0.3336(7) 0.041(3) Uani 1 1 d .
C11 C -0.1015(7) 0.3680(7) 0.2469(6) 0.029(2) Uani 1 1 d .
C12 C -0.1199(7) 0.4064(7) 0.1650(6) 0.033(3) Uani 1 1 d .
H88 H -0.1843 0.4317 0.1541 0.040 Uiso 1 1 calc R
C13 C -0.0270(7) 0.4008(7) 0.1026(7) 0.038(3) Uani 1 1 d .
H89 H -0.0159 0.4211 0.0425 0.046 Uiso 1 1 calc R
C14 C 0.0480(7) 0.3573(7) 0.1504(7) 0.030(3) Uani 1 1 d .
C15 C 0.1659(7) 0.3389(6) 0.1251(7) 0.029(2) Uani 1 1 d .
C16 C 0.1968(6) 0.4229(7) 0.1274(6) 0.026(2) Uani 1 1 d .
C17 C 0.1508(7) 0.5151(7) 0.1130(7) 0.040(3) Uani 1 1 d .
H84 H 0.0886 0.5401 0.0979 0.048 Uiso 1 1 calc R
C18 C 0.2160(7) 0.5612(7) 0.1257(7) 0.036(3) Uani 1 1 d .
H101 H 0.2069 0.6230 0.1205 0.043 Uiso 1 1 calc R
C19 C 0.3010(7) 0.4931(7) 0.1487(7) 0.031(3) Uani 1 1 d .
C20 C 0.3913(6) 0.5026(7) 0.1621(6) 0.029(2) Uani 1 1 d .
C21 C 0.4748(6) 0.4296(6) 0.1735(6) 0.023(2) Uani 1 1 d .
C22 C 0.5772(6) 0.4355(7) 0.1639(6) 0.029(2) Uani 1 1 d .
H25 H 0.5978 0.4875 0.1630 0.035 Uiso 1 1 calc R
C23 C 0.6390(7) 0.3540(7) 0.1563(6) 0.030(2) Uani 1 1 d .
H70 H 0.7099 0.3385 0.1481 0.036 Uiso 1 1 calc R
C24 C 0.5743(6) 0.2957(6) 0.1634(6) 0.026(2) Uani 1 1 d .
C25 C 0.6077(7) 0.2018(7) 0.1553(7) 0.030(2) Uani 1 1 d .
C26 C 0.5416(7) 0.1468(7) 0.1717(7) 0.029(2) Uani 1 1 d .
C27 C 0.5692(7) 0.0493(7) 0.1650(8) 0.044(3) Uani 1 1 d .
H55 H 0.6348 0.0145 0.1443 0.053 Uiso 1 1 calc R
C28 C 0.4826(7) 0.0212(7) 0.1943(8) 0.049(3) Uani 1 1 d .
H71 H 0.4765 -0.0365 0.1945 0.059 Uiso 1 1 calc R
C29 C 0.3985(7) 0.0955(7) 0.2262(7) 0.034(3) Uani 1 1 d .
C30 C 0.3019(7) 0.0977(7) 0.2817(7) 0.033(3) Uani 1 1 d .
C31 C 0.0838(7) 0.2843(7) 0.6038(7) 0.035(3) Uani 1 1 d .
C32 C 0.1098(7) 0.2160(7) 0.6673(7) 0.034(3) Uani 1 1 d .
C33 C 0.1103(7) 0.2296(9) 0.7487(7) 0.041(3) Uani 1 1 d .
C34 C 0.0826(8) 0.3176(9) 0.7710(7) 0.043(3) Uani 1 1 d .
C35 C 0.0582(8) 0.3869(9) 0.7075(8) 0.050(3) Uani 1 1 d .
C36 C 0.0573(8) 0.3696(8) 0.6271(7) 0.043(3) Uani 1 1 d .
C37 C -0.2778(8) 0.3954(9) 0.3479(7) 0.045(3) Uani 1 1 d .
C38 C -0.3367(8) 0.3329(11) 0.3593(8) 0.057(4) Uani 1 1 d .
C39 C -0.4448(10) 0.3589(13) 0.3825(8) 0.070(5) Uani 1 1 d .
C40 C -0.4907(9) 0.4439(15) 0.3912(8) 0.076(6) Uani 1 1 d .
C41 C -0.4360(11) 0.5074(12) 0.3780(8) 0.074(5) Uani 1 1 d .
C42 C -0.3283(9) 0.4815(10) 0.3559(8) 0.055(4) Uani 1 1 d .
C43 C 0.2117(6) 0.2994(7) 0.0375(7) 0.030(3) Uani 1 1 d .
C44 C 0.1969(7) 0.2169(7) 0.0315(6) 0.028(2) Uani 1 1 d .
C45 C 0.2408(7) 0.1750(7) -0.0433(7) 0.035(3) Uani 1 1 d .
C46 C 0.2984(7) 0.2171(8) -0.1176(6) 0.034(3) Uani 1 1 d .
C47 C 0.3088(7) 0.3005(7) -0.1151(7) 0.031(2) Uiso 1 1 d .
C48 C 0.2663(7) 0.3403(7) -0.0403(7) 0.031(2) Uani 1 1 d .
C49 C 0.4040(6) 0.5970(6) 0.1564(6) 0.025(2) Uani 1 1 d .
C50 C 0.3606(7) 0.6443(7) 0.2282(6) 0.032(2) Uani 1 1 d .
C51 C 0.3704(8) 0.7315(8) 0.2227(7) 0.040(3) Uani 1 1 d .
C52 C 0.4265(8) 0.7685(7) 0.1448(9) 0.043(3) Uani 1 1 d .
C53 C 0.4703(7) 0.7247(8) 0.0738(7) 0.036(3) Uani 1 1 d .
C54 C 0.4599(7) 0.6354(7) 0.0806(7) 0.028(2) Uani 1 1 d .
C55 C 0.7212(7) 0.1638(7) 0.1261(7) 0.031(2) Uani 1 1 d .
C56 C 0.7782(7) 0.1879(8) 0.0441(8) 0.041(3) Uani 1 1 d .
C57 C 0.8829(8) 0.1555(8) 0.0147(8) 0.046(3) Uani 1 1 d .
C58 C 0.9324(8) 0.0925(7) 0.0716(9) 0.045(3) Uani 1 1 d .
C59 C 0.8776(8) 0.0686(8) 0.1551(9) 0.050(3) Uani 1 1 d .
C60 C 0.7737(8) 0.1006(8) 0.1829(9) 0.045(3) Uani 1 1 d .
C61 C 0.2398(7) 0.0363(7) 0.2768(8) 0.034(3) Uani 1 1 d .
C62 C 0.1785(8) -0.0021(8) 0.3502(9) 0.046(3) Uani 1 1 d .
C63 C 0.1232(8) -0.0619(8) 0.3450(10) 0.048(3) Uani 1 1 d .
C64 C 0.1344(8) -0.0851(8) 0.2638(11) 0.053(4) Uani 1 1 d .
C65 C 0.1944(8) -0.0497(8) 0.1876(10) 0.051(3) Uani 1 1 d .
C66 C 0.2459(7) 0.0112(7) 0.1972(8) 0.038(3) Uani 1 1 d .
C67 C 0.4014(17) 0.9182(17) 0.4949(18) 0.161(10) Uani 1 1 d .

loop_
_atom_site_aniso_label
_atom_site_aniso_U_11
_atom_site_aniso_U_22
_atom_site_aniso_U_33
_atom_site_aniso_U_23
_atom_site_aniso_U_13
_atom_site_aniso_U_12
Cu1 0.0218(6) 0.0332(8) 0.0420(8) -0.0187(7) -0.0114(5) 0.0018(5)
Cu2 0.0198(6) 0.0256(7) 0.0454(8) -0.0172(6) -0.0104(5) -0.0015(5)
Cl1 0.87(4) 0.303(19) 0.330(17) -0.016(13) -0.32(2) -0.18(2)
Cl2 0.53(2) 0.212(14) 0.68(3) 0.116(15) -0.47(2) -0.060(14)
F1 0.042(3) 0.040(4) 0.048(4) -0.012(3) -0.005(3) -0.002(3)
F2 0.044(4) 0.063(5) 0.044(4) -0.006(4) -0.018(3) 0.000(3)
F3 0.050(4) 0.071(5) 0.059(4) -0.033(4) -0.030(3) 0.008(3)
F4 0.091(5) 0.048(5) 0.081(5) -0.031(4) -0.038(4) 0.001(4)
F5 0.100(6) 0.041(5) 0.070(5) -0.013(4) -0.045(4) 0.008(4)
F6 0.043(4) 0.089(6) 0.091(6) -0.029(5) -0.012(4) -0.015(4)
F7 0.041(5) 0.171(10) 0.121(8) -0.025(7) -0.015(5) -0.043(6)
F8 0.023(4) 0.231(12) 0.069(5) -0.023(6) -0.014(4) 0.020(5)
F9 0.086(6) 0.125(9) 0.097(7) -0.040(6) -0.019(5) 0.068(6)
F10 0.072(5) 0.059(6) 0.091(6) -0.027(5) -0.030(4) 0.024(4)
F11 0.033(3) 0.032(4) 0.045(4) -0.015(3) -0.001(3) -0.013(3)
F12 0.046(4) 0.038(4) 0.051(4) -0.029(3) -0.004(3) -0.009(3)
F13 0.037(3) 0.062(5) 0.035(4) -0.018(3) -0.004(3) 0.000(3)
F14 0.042(4) 0.063(5) 0.034(4) -0.003(3) -0.009(3) -0.014(3)
F15 0.044(4) 0.042(4) 0.055(4) -0.010(3) -0.015(3) -0.018(3)
F16 0.055(4) 0.046(4) 0.050(4) -0.027(4) 0.006(3) -0.003(3)
F17 0.070(5) 0.046(5) 0.077(5) -0.043(4) -0.017(4) 0.008(3)
F18 0.050(4) 0.027(4) 0.123(6) -0.028(4) -0.035(4) -0.002(3)
F19 0.048(4) 0.037(4) 0.063(5) -0.002(4) -0.021(3) -0.013(3)
F20 0.058(4) 0.041(4) 0.029(3) -0.007(3) -0.010(3) -0.019(3)
F21 0.042(4) 0.073(5) 0.036(4) -0.010(4) -0.007(3) 0.006(3)
F22 0.045(4) 0.104(7) 0.062(5) -0.025(5) 0.009(4) -0.006(4)
F23 0.019(3) 0.052(5) 0.110(6) -0.039(4) -0.010(3) 0.006(3)
F24 0.039(4) 0.073(6) 0.143(8) 0.026(6) -0.028(5) 0.015(4)
F25 0.046(4) 0.068(6) 0.085(6) 0.024(5) -0.010(4) -0.003(4)
F26 0.058(4) 0.039(4) 0.081(5) -0.005(4) -0.015(4) -0.015(3)
F27 0.059(5) 0.051(5) 0.117(7) 0.007(5) -0.012(5) -0.030(4)
F28 0.053(4) 0.029(4) 0.157(8) -0.012(5) -0.047(4) -0.017(3)
F29 0.049(4) 0.041(4) 0.110(6) -0.029(4) -0.037(4) 0.001(3)
F30 0.037(3) 0.030(4) 0.070(5) -0.020(3) -0.011(3) 0.003(3)
O1 0.016(3) 0.033(4) 0.048(4) -0.020(4) -0.012(3) 0.003(3)
O5 0.75(8) 0.51(6) 0.23(3) 0.05(3) 0.02(4) 0.25(6)
N1 0.024(4) 0.008(4) 0.037(5) 0.005(4) -0.004(4) 0.001(3)
N2 0.022(4) 0.039(6) 0.036(5) -0.020(5) -0.004(4) 0.008(4)
N3 0.020(4) 0.037(5) 0.019(5) -0.010(4) -0.003(3) -0.004(3)
N4 0.023(4) 0.029(5) 0.041(5) -0.012(4) -0.011(4) -0.003(3)
N5 0.022(4) 0.024(5) 0.025(5) -0.009(4) -0.012(3) 0.003(3)
N6 0.010(4) 0.038(6) 0.064(6) -0.024(5) -0.009(4) -0.002(4)
C1 0.030(6) 0.025(6) 0.053(7) -0.001(6) -0.012(5) -0.002(4)
C2 0.039(6) 0.039(7) 0.035(7) 0.006(6) -0.014(5) -0.014(5)
C3 0.028(6) 0.036(7) 0.055(8) -0.005(6) -0.016(5) -0.003(5)
C4 0.033(6) 0.023(6) 0.039(6) -0.001(5) -0.012(5) -0.004(4)
C5 0.027(5) 0.029(6) 0.041(7) -0.002(5) -0.009(5) -0.003(4)
C6 0.038(6) 0.030(7) 0.033(6) -0.013(5) -0.007(5) -0.002(5)
C7 0.034(6) 0.057(8) 0.041(7) -0.022(6) -0.012(5) 0.008(5)
C8 0.028(6) 0.063(9) 0.042(7) -0.026(6) -0.018(5) 0.012(5)
C9 0.031(6) 0.048(8) 0.037(7) -0.020(6) -0.011(5) 0.005(5)
C10 0.028(6) 0.051(8) 0.046(7) -0.030(6) -0.014(5) 0.009(5)
C11 0.030(5) 0.030(6) 0.029(6) -0.013(5) -0.010(4) -0.003(4)
C12 0.029(6) 0.042(7) 0.037(6) -0.013(5) -0.018(5) -0.007(5)
C13 0.033(6) 0.048(8) 0.044(7) -0.018(6) -0.023(5) -0.007(5)
C14 0.025(5) 0.029(6) 0.048(7) -0.022(5) -0.015(5) -0.006(4)
C15 0.029(5) 0.019(6) 0.042(6) -0.015(5) -0.013(5) 0.001(4)
C16 0.023(5) 0.029(6) 0.029(6) -0.011(5) -0.011(4) -0.002(4)
C17 0.028(6) 0.033(7) 0.068(8) -0.015(6) -0.027(5) 0.002(5)
C18 0.026(5) 0.028(6) 0.059(7) -0.015(6) -0.022(5) 0.002(4)
C19 0.021(5) 0.032(6) 0.046(7) -0.016(5) -0.015(5) 0.001(4)
C20 0.023(5) 0.031(6) 0.034(6) -0.023(5) -0.006(4) 0.001(4)
C21 0.025(5) 0.015(5) 0.037(6) -0.010(5) -0.013(4) -0.005(4)
C22 0.024(5) 0.038(7) 0.031(6) -0.017(5) -0.007(4) -0.007(4)
C23 0.021(5) 0.033(7) 0.040(6) -0.016(5) -0.008(4) -0.005(4)
C24 0.024(5) 0.026(6) 0.034(6) -0.013(5) -0.016(4) -0.001(4)
C25 0.021(5) 0.035(6) 0.040(6) -0.016(5) -0.009(4) -0.004(4)
C26 0.022(5) 0.024(6) 0.043(6) -0.010(5) -0.012(4) -0.005(4)
C27 0.017(5) 0.029(7) 0.084(9) -0.026(6) -0.003(5) 0.001(4)
C28 0.028(6) 0.028(7) 0.098(10) -0.027(7) -0.014(6) -0.005(5)
C29 0.030(6) 0.024(6) 0.050(7) -0.014(5) -0.011(5) -0.002(4)
C30 0.021(5) 0.030(6) 0.050(7) -0.006(6) -0.009(5) -0.009(4)
C31 0.029(6) 0.039(7) 0.038(7) -0.019(6) -0.005(5) -0.002(5)
C32 0.024(5) 0.039(7) 0.032(6) -0.012(6) 0.000(4) 0.002(5)
C33 0.027(6) 0.060(9) 0.036(7) -0.014(7) -0.009(5) -0.003(5)
C34 0.038(6) 0.063(9) 0.029(6) -0.015(7) -0.013(5) -0.003(6)
C35 0.055(7) 0.048(8) 0.055(8) -0.024(7) -0.027(6) 0.000(6)
C36 0.060(7) 0.032(7) 0.027(6) 0.004(6) -0.024(5) 0.013(5)
C37 0.025(6) 0.074(10) 0.033(7) -0.023(7) -0.010(5) 0.008(6)
C38 0.031(7) 0.096(12) 0.046(8) -0.028(8) -0.013(6) 0.000(7)
C39 0.042(8) 0.126(15) 0.033(8) -0.019(9) 0.003(6) -0.013(9)
C40 0.025(7) 0.156(18) 0.038(8) -0.021(10) -0.014(6) 0.007(9)
C41 0.051(9) 0.103(13) 0.045(8) -0.037(9) -0.018(7) 0.042(9)
C42 0.051(8) 0.067(10) 0.047(8) -0.018(8) -0.024(6) 0.007(7)
C43 0.014(5) 0.039(7) 0.039(7) -0.020(6) -0.002(4) -0.003(4)
C44 0.026(5) 0.030(6) 0.032(6) -0.009(5) -0.004(4) -0.010(4)
C45 0.023(5) 0.034(7) 0.050(7) -0.017(6) -0.009(5) -0.001(4)
C46 0.022(5) 0.053(8) 0.019(6) -0.014(5) 0.002(4) 0.005(5)
C48 0.027(5) 0.027(6) 0.040(7) -0.007(5) -0.013(5) -0.002(4)
C49 0.021(5) 0.022(6) 0.035(6) -0.015(5) -0.013(4) 0.002(4)
C50 0.029(5) 0.039(7) 0.023(6) -0.017(5) 0.000(4) 0.000(5)
C51 0.040(6) 0.042(7) 0.043(7) -0.033(6) -0.012(5) 0.003(5)
C52 0.032(6) 0.025(6) 0.083(10) -0.020(7) -0.031(6) 0.005(5)
C53 0.028(6) 0.041(7) 0.040(7) -0.010(6) -0.016(5) 0.001(5)
C54 0.023(5) 0.031(6) 0.036(6) -0.011(5) -0.015(5) -0.004(4)
C55 0.024(5) 0.024(6) 0.044(7) -0.014(5) -0.006(5) 0.002(4)
C56 0.027(6) 0.047(8) 0.049(8) -0.026(6) -0.016(5) 0.010(5)
C57 0.036(6) 0.053(8) 0.045(8) -0.031(7) 0.007(6) -0.007(6)
C58 0.023(6) 0.023(6) 0.092(10) -0.030(7) -0.019(6) 0.011(5)
C59 0.033(7) 0.038(8) 0.079(10) -0.003(7) -0.032(7) 0.008(5)
C60 0.033(6) 0.035(7) 0.065(9) -0.011(7) -0.015(6) 0.002(5)
C61 0.020(5) 0.022(6) 0.059(8) -0.015(6) -0.015(5) 0.005(4)
C62 0.026(6) 0.035(7) 0.072(9) -0.010(7) -0.008(6) -0.001(5)
C63 0.027(6) 0.032(7) 0.084(10) -0.007(7) -0.017(6) -0.001(5)
C64 0.026(6) 0.028(7) 0.110(12) 0.000(8) -0.030(7) -0.005(5)
C65 0.031(6) 0.024(7) 0.103(11) -0.025(7) -0.030(7) 0.010(5)
C66 0.024(6) 0.026(6) 0.056(8) 0.001(6) -0.006(5) -0.001(4)
C67 0.141(19) 0.15(2) 0.23(3) -0.01(2) -0.053(18) -0.096(18)

loop_
_atom_type_symbol
_atom_type_description
_atom_type_scat_dispersion_real
_atom_type_scat_dispersion_imag
_atom_type_scat_source
C C 0.0033 0.0016 'International Tables Vol C Tables 4.2.6.8 and 6.1.1.4'
H H 0.0000 0.0000 'International Tables Vol C Tables 4.2.6.8 and 6.1.1.4'
N N 0.0061 0.0033 'International Tables Vol C Tables 4.2.6.8 and 6.1.1.4'
O O 0.0106 0.0060 'International Tables Vol C Tables 4.2.6.8 and 6.1.1.4'
F F 0.0171 0.0103 'International Tables Vol C Tables 4.2.6.8 and 6.1.1.4'
Cu Cu 0.3201 1.2651 'International Tables Vol C Tables 4.2.6.8 and 6.1.1.4'
Cl Cl 0.1484 0.1585 'International Tables Vol C Tables 4.2.6.8 and 6.1.1.4'

loop_
_geom_angle_atom_site_label_1
_geom_angle_atom_site_label_2
_geom_angle_atom_site_label_3
_geom_angle
N3 Cu1 N1 176.0(3)
N3 Cu1 N2 88.8(3)
N1 Cu1 N2 90.5(3)
N3 Cu1 O1 83.6(3)
N1 Cu1 O1 98.0(3)
N2 Cu1 O1 164.5(3)
N4 Cu2 N6 172.3(3)
N4 Cu2 N5 89.3(3)
N6 Cu2 N5 89.8(3)
N4 Cu2 O1 77.1(3)
N6 Cu2 O1 104.0(3)
N5 Cu2 O1 166.2(3)
C15 O1 Cu1 109.3(5)
C15 O1 Cu2 107.3(5)
Cu1 O1 Cu2 124.0(3)
C1 N1 C4 109.1(8)
C1 N1 Cu1 118.2(7)
C4 N1 Cu1 119.4(6)
C6 N2 C9 107.7(8)
C6 N2 Cu1 125.0(6)
C9 N2 Cu1 127.3(7)
C14 N3 C11 108.2(8)
C14 N3 Cu1 118.6(6)
C11 N3 Cu1 133.0(7)
C16 N4 C19 109.0(8)
C16 N4 Cu2 120.4(7)
C19 N4 Cu2 130.4(6)
C24 N5 C21 106.9(7)
C24 N5 Cu2 126.9(6)
C21 N5 Cu2 126.1(5)
C26 N6 C29 106.8(7)
C26 N6 Cu2 124.5(7)
C29 N6 Cu2 125.3(6)
N1 C1 C30 126.6(9)
N1 C1 C2 106.8(9)
C30 C1 C2 125.1(9)
C3 C2 C1 108.2(9)
C3 C2 H90 125.9
C1 C2 H90 125.9
C2 C3 C4 107.8(10)
C2 C3 H87 126.1
C4 C3 H87 126.1
C5 C4 N1 124.0(9)
C5 C4 C3 128.2(9)
N1 C4 C3 107.8(8)
C4 C5 C6 122.4(9)
C4 C5 C31 118.8(9)
C6 C5 C31 118.7(8)
N2 C6 C5 123.0(9)
N2 C6 C7 108.7(9)
C5 C6 C7 128.2(9)
C8 C7 C6 106.7(9)
C8 C7 H94 126.7
C6 C7 H94 126.7
C7 C8 C9 107.6(9)
C7 C8 H81 126.2
C9 C8 H81 126.2
N2 C9 C8 109.4(9)
N2 C9 C10 123.4(9)
C8 C9 C10 126.8(9)
C11 C10 C9 125.4(9)
C11 C10 C37 118.5(9)
C9 C10 C37 116.0(9)
C12 C11 C10 134.2(9)
C12 C11 N3 106.7(8)
C10 C11 N3 118.6(8)
C13 C12 C11 108.7(9)
C13 C12 H88 125.6
C11 C12 H88 125.6
C12 C13 C14 104.8(9)
C12 C13 H89 127.6
C14 C13 H89 127.6
N3 C14 C13 111.5(8)
N3 C14 C15 115.3(8)
C13 C14 C15 132.7(10)
O1 C15 C16 104.7(7)
O1 C15 C43 108.0(7)
C16 C15 C43 114.7(8)
O1 C15 C14 109.3(8)
C16 C15 C14 108.8(7)
C43 C15 C14 111.1(7)
N4 C16 C17 110.7(8)
N4 C16 C15 115.5(8)
C17 C16 C15 133.8(8)
C18 C17 C16 107.0(8)
C18 C17 H84 126.5
C16 C17 H84 126.5
C17 C18 C19 105.5(9)
C17 C18 H101 127.3
C19 C18 H101 127.3
N4 C19 C20 122.7(9)
N4 C19 C18 107.7(7)
C20 C19 C18 129.4(10)
C19 C20 C21 123.7(9)
C19 C20 C49 117.7(8)
C21 C20 C49 118.4(8)
N5 C21 C20 124.5(8)
N5 C21 C22 108.1(8)
C20 C21 C22 125.9(9)
C23 C22 C21 108.5(9)
C23 C22 H25 125.7
C21 C22 H25 125.7
C22 C23 C24 106.0(8)
C22 C23 H70 127.0
C24 C23 H70 127.0
N5 C24 C23 110.4(8)
N5 C24 C25 123.7(8)
C23 C24 C25 125.8(8)
C26 C25 C24 123.4(8)
C26 C25 C55 119.3(9)
C24 C25 C55 117.2(8)
C25 C26 N6 124.3(8)
C25 C26 C27 127.1(8)
N6 C26 C27 108.4(8)
C28 C27 C26 107.0(8)
C28 C27 H55 126.5
C26 C27 H55 126.5
C27 C28 C29 108.9(10)
C27 C28 H71 125.5
C29 C28 H71 125.5
C30 C29 N6 118.9(8)
C30 C29 C28 131.7(10)
N6 C29 C28 108.4(8)
C29 C30 C1 116.0(8)
C29 C30 C61 121.1(9)
C1 C30 C61 122.7(9)
C32 C31 C36 115.9(9)
C32 C31 C5 123.0(9)
C36 C31 C5 121.0(10)
F1 C32 C33 116.9(10)
F1 C32 C31 119.8(9)
C33 C32 C31 123.2(10)
F2 C33 C32 122.9(11)
F2 C33 C34 117.4(9)
C32 C33 C34 119.7(12)
F3 C34 C35 120.7(11)
F3 C34 C33 121.4(11)
C35 C34 C33 117.9(10)
F4 C35 C36 120.2(12)
F4 C35 C34 119.7(10)
C36 C35 C34 120.1(11)
F5 C36 C35 118.1(10)
F5 C36 C31 118.6(9)
C35 C36 C31 123.1(11)
C42 C37 C38 117.5(11)
C42 C37 C10 123.2(12)
C38 C37 C10 119.2(11)
F6 C38 C37 120.4(10)
F6 C38 C39 118.9(13)
C37 C38 C39 120.7(14)
C40 C39 F7 121.2(14)
C40 C39 C38 119.4(15)
F7 C39 C38 119.4(15)
C39 C40 F8 118.4(17)
C39 C40 C41 121.8(13)
F8 C40 C41 119.9(17)
F9 C41 C40 123.0(14)
F9 C41 C42 118.0(17)
C40 C41 C42 119.0(14)
F10 C42 C37 119.1(11)
F10 C42 C41 119.2(13)
C37 C42 C41 121.6(14)
C44 C43 C48 115.1(9)
C44 C43 C15 119.2(9)
C48 C43 C15 125.7(9)
F11 C44 C45 118.5(9)
F11 C44 C43 119.1(8)
C45 C44 C43 122.3(10)
F12 C45 C44 120.0(10)
F12 C45 C46 120.2(9)
C44 C45 C46 119.9(10)
F13 C46 C47 121.9(10)
F13 C46 C45 119.3(10)
C47 C46 C45 118.8(9)
C48 C47 F14 120.6(9)
C48 C47 C46 120.5(10)
F14 C47 C46 118.8(9)
C47 C48 F15 115.9(9)
C47 C48 C43 123.1(10)
F15 C48 C43 121.0(8)
C54 C49 C50 119.3(9)
C54 C49 C20 120.2(8)
C50 C49 C20 120.5(9)
F16 C50 C49 120.4(9)
F16 C50 C51 118.9(9)
C49 C50 C51 120.6(10)
F17 C51 C52 121.9(10)
F17 C51 C50 119.6(11)
C52 C51 C50 118.4(9)
C53 C52 F18 119.7(12)
C53 C52 C51 122.7(11)
F18 C52 C51 117.6(10)
F19 C53 C52 121.9(11)
F19 C53 C54 120.0(9)
C52 C53 C54 118.1(11)
F20 C54 C49 121.3(9)
F20 C54 C53 117.9(9)
C49 C54 C53 120.7(9)
C56 C55 C60 116.8(9)
C56 C55 C25 122.2(10)
C60 C55 C25 121.0(10)
C55 C56 F21 119.0(9)
C55 C56 C57 124.3(11)
F21 C56 C57 116.7(11)
F22 C57 C56 121.2(12)
F22 C57 C58 121.1(10)
C56 C57 C58 117.6(11)
F23 C58 C59 121.7(11)
F23 C58 C57 118.9(12)
C59 C58 C57 119.4(10)
F24 C59 C58 117.5(10)
F24 C59 C60 120.4(12)
C58 C59 C60 122.1(11)
F25 C60 C59 119.1(11)
F25 C60 C55 121.0(9)
C59 C60 C55 119.7(12)
C66 C61 C62 116.3(10)
C66 C61 C30 120.6(10)
C62 C61 C30 123.0(10)
F26 C62 C61 121.2(10)
F26 C62 C63 116.3(12)
C61 C62 C63 122.5(12)
F27 C63 C64 121.4(11)
F27 C63 C62 120.6(12)
C64 C63 C62 117.9(12)
F28 C64 C63 120.1(13)
F28 C64 C65 117.1(13)
C63 C64 C65 122.8(11)
F29 C65 C64 122.8(11)
F29 C65 C66 120.8(12)
C64 C65 C66 116.4(12)
F30 C66 C61 121.5(9)
F30 C66 C65 114.5(11)
C61 C66 C65 124.1(11)
Cl1 C67 Cl2 92.9(15)

loop_
_geom_bond_atom_site_label_1
_geom_bond_atom_site_label_2
_geom_bond_distance
Cu1 N3 1.869(8)
Cu1 N1 1.909(8)
Cu1 N2 1.957(7)
Cu1 O1 2.048(6)
Cu2 N4 1.904(8)
Cu2 N6 1.932(8)
Cu2 N5 1.989(7)
Cu2 O1 2.152(6)
Cl1 C67 1.77(3)
Cl2 C67 1.86(3)
F1 C32 1.334(11)
F2 C33 1.337(13)
F3 C34 1.325(11)
F4 C35 1.355(13)
F5 C36 1.349(12)
F6 C38 1.316(15)
F7 C39 1.338(18)
F8 C40 1.339(13)
F9 C41 1.354(17)
F10 C42 1.341(15)
F11 C44 1.338(11)
F12 C45 1.348(11)
F13 C46 1.339(10)
F14 C47 1.356(11)
F15 C48 1.357(11)
F16 C50 1.328(11)
F17 C51 1.325(10)
F18 C52 1.349(12)
F19 C53 1.327(12)
F20 C54 1.321(10)
F21 C56 1.362(12)
F22 C57 1.321(13)
F23 C58 1.341(11)
F24 C59 1.339(13)
F25 C60 1.314(13)
F26 C62 1.332(13)
F27 C63 1.329(14)
F28 C64 1.350(12)
F29 C65 1.338(13)
F30 C66 1.362(12)
O1 C15 1.444(12)
N1 C1 1.349(11)
N1 C4 1.377(12)
N2 C6 1.343(12)
N2 C9 1.378(11)
N3 C14 1.291(12)
N3 C11 1.411(11)
N4 C16 1.302(10)
N4 C19 1.376(12)
N5 C24 1.346(10)
N5 C21 1.366(11)
N6 C26 1.392(11)
N6 C29 1.394(13)
C1 C30 1.409(13)
C1 C2 1.494(14)
C2 C3 1.303(13)
C2 H90 0.9300
C3 C4 1.464(13)
C3 H87 0.9300
C4 C5 1.363(13)
C5 C6 1.423(13)
C5 C31 1.498(13)
C6 C7 1.433(13)
C7 C8 1.367(13)
C7 H94 0.9300
C8 C9 1.387(13)
C8 H81 0.9300
C9 C10 1.408(14)
C10 C11 1.399(14)
C10 C37 1.504(13)
C11 C12 1.391(13)
C12 C13 1.379(13)
C12 H88 0.9300
C13 C14 1.418(13)
C13 H89 0.9300
C14 C15 1.536(12)
C15 C16 1.501(13)
C15 C43 1.529(12)
C16 C17 1.411(14)
C17 C18 1.384(13)
C17 H84 0.9300
C18 C19 1.445(13)
C18 H101 0.9300
C19 C20 1.390(12)
C20 C21 1.417(13)
C20 C49 1.519(13)
C21 C22 1.421(11)
C22 C23 1.334(13)
C22 H25 0.9300
C23 C24 1.420(12)
C23 H70 0.9300
C24 C25 1.433(13)
C25 C26 1.368(13)
C25 C55 1.498(12)
C26 C27 1.484(13)
C27 C28 1.327(13)
C27 H55 0.9300
C28 C29 1.456(13)
C28 H71 0.9300
C29 C30 1.377(13)
C30 C61 1.487(13)
C31 C32 1.370(15)
C31 C36 1.377(14)
C32 C33 1.357(14)
C33 C34 1.410(16)
C34 C35 1.373(16)
C35 C36 1.364(14)
C37 C42 1.349(17)
C37 C38 1.398(18)
C38 C39 1.407(16)
C39 C40 1.32(2)
C40 C41 1.36(2)
C41 C42 1.402(17)
C43 C44 1.389(13)
C43 C48 1.392(14)
C44 C45 1.373(13)
C45 C46 1.385(14)
C46 C47 1.361(14)
C47 C48 1.354(13)
C49 C54 1.362(13)
C49 C50 1.381(12)
C50 C51 1.392(15)
C51 C52 1.375(16)
C52 C53 1.339(14)
C53 C54 1.423(14)
C55 C56 1.361(14)
C55 C60 1.405(15)
C56 C57 1.379(13)
C57 C58 1.384(16)
C58 C59 1.366(16)
C59 C60 1.367(14)
C61 C66 1.373(14)
C61 C62 1.375(15)
C62 C63 1.395(15)
C63 C64 1.366(17)
C64 C65 1.373(17)
C65 C66 1.394(15)

loop_
_geom_torsion_atom_site_label_1
_geom_torsion_atom_site_label_2
_geom_torsion_atom_site_label_3
_geom_torsion_atom_site_label_4
_geom_torsion
N3 Cu1 O1 C15 12.0(5)
N1 Cu1 O1 C15 -171.7(5)
N2 Cu1 O1 C15 -48.8(13)
N3 Cu1 O1 Cu2 140.0(4)
N1 Cu1 O1 Cu2 -43.7(4)
N2 Cu1 O1 Cu2 79.2(12)
N4 Cu2 O1 C15 31.6(5)
N6 Cu2 O1 C15 -140.6(5)
N5 Cu2 O1 C15 41.9(13)
N4 Cu2 O1 Cu1 -97.3(4)
N6 Cu2 O1 Cu1 90.5(4)
N5 Cu2 O1 Cu1 -87.0(12)
N2 Cu1 N1 C1 -177.2(7)
O1 Cu1 N1 C1 -10.2(7)
N2 Cu1 N1 C4 -40.5(7)
O1 Cu1 N1 C4 126.6(7)
N3 Cu1 N2 C6 -165.3(9)
N1 Cu1 N2 C6 18.7(9)
O1 Cu1 N2 C6 -105.1(13)
N3 Cu1 N2 C9 18.1(9)
N1 Cu1 N2 C9 -157.9(9)
O1 Cu1 N2 C9 78.3(14)
N2 Cu1 N3 C14 166.3(7)
O1 Cu1 N3 C14 -0.2(7)
N2 Cu1 N3 C11 -19.9(8)
O1 Cu1 N3 C11 173.6(8)
N5 Cu2 N4 C16 167.3(7)
O1 Cu2 N4 C16 -15.2(7)
N5 Cu2 N4 C19 -18.0(9)
O1 Cu2 N4 C19 159.6(9)
N4 Cu2 N5 C24 -157.2(8)
N6 Cu2 N5 C24 15.1(8)
O1 Cu2 N5 C24 -167.3(10)
N4 Cu2 N5 C21 18.4(8)
N6 Cu2 N5 C21 -169.3(8)
O1 Cu2 N5 C21 8.3(16)
N5 Cu2 N6 C26 -29.1(7)
O1 Cu2 N6 C26 151.5(7)
N5 Cu2 N6 C29 174.7(8)
O1 Cu2 N6 C29 -4.7(9)
C4 N1 C1 C30 161.6(11)
Cu1 N1 C1 C30 -57.6(13)
C4 N1 C1 C2 -4.6(11)
Cu1 N1 C1 C2 136.2(7)
N1 C1 C2 C3 6.4(12)
C30 C1 C2 C3 -160.1(11)
C1 C2 C3 C4 -5.3(12)
C1 N1 C4 C5 -178.3(10)
Cu1 N1 C4 C5 41.4(13)
C1 N1 C4 C3 1.6(11)
Cu1 N1 C4 C3 -138.7(7)
C2 C3 C4 C5 -177.5(11)
C2 C3 C4 N1 2.6(12)
N1 C4 C5 C6 -6.3(16)
C3 C4 C5 C6 173.8(10)
N1 C4 C5 C31 170.5(9)
C3 C4 C5 C31 -9.3(17)
C9 N2 C6 C5 -175.8(9)
Cu1 N2 C6 C5 7.0(14)
C9 N2 C6 C7 0.9(12)
Cu1 N2 C6 C7 -176.3(7)
C4 C5 C6 N2 -19.7(16)
C31 C5 C6 N2 163.4(10)
C4 C5 C6 C7 164.3(11)
C31 C5 C6 C7 -12.6(16)
N2 C6 C7 C8 -0.9(13)
C5 C6 C7 C8 175.5(11)
C6 C7 C8 C9 0.6(13)
C6 N2 C9 C8 -0.5(13)
Cu1 N2 C9 C8 176.6(8)
C6 N2 C9 C10 172.2(11)
Cu1 N2 C9 C10 -10.7(16)
C7 C8 C9 N2 0.0(14)
C7 C8 C9 C10 -172.5(12)
N2 C9 C10 C11 -4.0(18)
C8 C9 C10 C11 167.4(12)
N2 C9 C10 C37 179.6(10)
C8 C9 C10 C37 -8.9(18)
C9 C10 C11 C12 -167.2(11)
C37 C10 C11 C12 9.0(18)
C9 C10 C11 N3 3.8(16)
C37 C10 C11 N3 -180.0(9)
C14 N3 C11 C12 0.3(10)
Cu1 N3 C11 C12 -174.0(7)
C14 N3 C11 C10 -173.0(9)
Cu1 N3 C11 C10 12.7(14)
C10 C11 C12 C13 171.5(11)
N3 C11 C12 C13 -0.3(11)
C11 C12 C13 C14 0.1(11)
C11 N3 C14 C13 -0.2(11)
Cu1 N3 C14 C13 175.0(6)
C11 N3 C14 C15 173.4(7)
Cu1 N3 C14 C15 -11.3(10)
C12 C13 C14 N3 0.1(11)
C12 C13 C14 C15 -172.1(9)
Cu1 O1 C15 C16 97.0(6)
Cu2 O1 C15 C16 -39.9(7)
Cu1 O1 C15 C43 -140.4(6)
Cu2 O1 C15 C43 82.8(7)
Cu1 O1 C15 C14 -19.4(7)
Cu2 O1 C15 C14 -156.2(5)
N3 C14 C15 O1 20.7(10)
C13 C14 C15 O1 -167.3(9)
N3 C14 C15 C16 -93.1(10)
C13 C14 C15 C16 78.9(12)
N3 C14 C15 C43 139.8(9)
C13 C14 C15 C43 -48.2(14)
C19 N4 C16 C17 -2.4(11)
Cu2 N4 C16 C17 173.4(7)
C19 N4 C16 C15 179.7(8)
Cu2 N4 C16 C15 -4.6(11)
O1 C15 C16 N4 31.3(10)
C43 C15 C16 N4 -86.9(11)
C14 C15 C16 N4 148.1(8)
O1 C15 C16 C17 -146.0(11)
C43 C15 C16 C17 95.8(13)
C14 C15 C16 C17 -29.3(15)
N4 C16 C17 C18 1.8(12)
C15 C16 C17 C18 179.2(10)
C16 C17 C18 C19 -0.5(12)
C16 N4 C19 C20 -174.1(9)
Cu2 N4 C19 C20 10.7(15)
C16 N4 C19 C18 2.0(11)
Cu2 N4 C19 C18 -173.2(7)
C17 C18 C19 N4 -0.9(12)
C17 C18 C19 C20 174.9(10)
N4 C19 C20 C21 3.5(16)
C18 C19 C20 C21 -171.7(10)
N4 C19 C20 C49 178.2(9)
C18 C19 C20 C49 3.0(16)
C24 N5 C21 C20 163.8(9)
Cu2 N5 C21 C20 -12.5(13)
C24 N5 C21 C22 -2.6(10)
Cu2 N5 C21 C22 -178.9(6)
C19 C20 C21 N5 -1.9(16)
C49 C20 C21 N5 -176.6(8)
C19 C20 C21 C22 162.1(9)
C49 C20 C21 C22 -12.7(14)
N5 C21 C22 C23 2.5(11)
C20 C21 C22 C23 -163.7(9)
C21 C22 C23 C24 -1.3(11)
C21 N5 C24 C23 1.8(11)
Cu2 N5 C24 C23 178.1(6)
C21 N5 C24 C25 -175.7(9)
Cu2 N5 C24 C25 0.6(14)
C22 C23 C24 N5 -0.3(12)
C22 C23 C24 C25 177.1(9)
N5 C24 C25 C26 -9.9(16)
C23 C24 C25 C26 173.0(10)
N5 C24 C25 C55 169.2(9)
C23 C24 C25 C55 -7.9(15)
C24 C25 C26 N6 -5.8(16)
C55 C25 C26 N6 175.0(9)
C24 C25 C26 C27 180.0(10)
C55 C25 C26 C27 0.8(16)
C29 N6 C26 C25 -170.3(10)
Cu2 N6 C26 C25 29.8(14)
C29 N6 C26 C27 4.8(11)
Cu2 N6 C26 C27 -155.1(7)
C25 C26 C27 C28 174.5(11)
N6 C26 C27 C28 -0.5(13)
C26 C27 C28 C29 -3.9(14)
C26 N6 C29 C30 162.8(9)
Cu2 N6 C29 C30 -37.5(13)
C26 N6 C29 C28 -7.1(12)
Cu2 N6 C29 C28 152.6(7)
C27 C28 C29 C30 -161.1(12)
C27 C28 C29 N6 7.1(14)
N6 C29 C30 C1 -31.0(15)
C28 C29 C30 C1 136.2(12)
N6 C29 C30 C61 153.0(10)
C28 C29 C30 C61 -39.8(18)
N1 C1 C30 C29 151.8(10)
C2 C1 C30 C29 -44.4(16)
N1 C1 C30 C61 -32.3(17)
C2 C1 C30 C61 131.5(11)
C4 C5 C31 C32 -61.5(14)
C6 C5 C31 C32 115.5(11)
C4 C5 C31 C36 120.7(11)
C6 C5 C31 C36 -62.3(14)
C36 C31 C32 F1 -179.7(9)
C5 C31 C32 F1 2.3(14)
C36 C31 C32 C33 -0.1(15)
C5 C31 C32 C33 -178.1(9)
F1 C32 C33 F2 -1.0(14)
C31 C32 C33 F2 179.4(9)
F1 C32 C33 C34 179.9(9)
C31 C32 C33 C34 0.3(15)
F2 C33 C34 F3 1.5(14)
C32 C33 C34 F3 -179.3(9)
F2 C33 C34 C35 179.4(10)
C32 C33 C34 C35 -1.4(15)
F3 C34 C35 F4 0.7(16)
C33 C34 C35 F4 -177.2(9)
F3 C34 C35 C36 -179.6(10)
C33 C34 C35 C36 2.5(16)
F4 C35 C36 F5 0.3(17)
C34 C35 C36 F5 -179.4(10)
F4 C35 C36 C31 177.2(10)
C34 C35 C36 C31 -2.5(18)
C32 C31 C36 F5 178.2(10)
C5 C31 C36 F5 -3.9(15)
C32 C31 C36 C35 1.2(16)
C5 C31 C36 C35 179.2(10)
C11 C10 C37 C42 -87.3(14)
C9 C10 C37 C42 89.3(15)
C11 C10 C37 C38 97.0(13)
C9 C10 C37 C38 -86.5(13)
C42 C37 C38 F6 177.9(11)
C10 C37 C38 F6 -6.1(17)
C42 C37 C38 C39 -3.1(18)
C10 C37 C38 C39 173.0(10)
F6 C38 C39 C40 -179.0(12)
C37 C38 C39 C40 1.9(19)
F6 C38 C39 F7 -0.5(18)
C37 C38 C39 F7 -179.6(11)
F7 C39 C40 F8 3(2)
C38 C39 C40 F8 -178.9(11)
F7 C39 C40 C41 -178.3(12)
C38 C39 C40 C41 0(2)
C39 C40 C41 F9 -178.6(12)
F8 C40 C41 F9 0(2)
C39 C40 C41 C42 -1(2)
F8 C40 C41 C42 178.1(11)
C38 C37 C42 F10 179.0(11)
C10 C37 C42 F10 3.1(18)
C38 C37 C42 C41 2.3(18)
C10 C37 C42 C41 -173.5(11)
F9 C41 C42 F10 0.8(18)
C40 C41 C42 F10 -177.1(12)
F9 C41 C42 C37 177.4(11)
C40 C41 C42 C37 0(2)
O1 C15 C43 C44 56.9(10)
C16 C15 C43 C44 173.3(8)
C14 C15 C43 C44 -62.9(12)
O1 C15 C43 C48 -125.0(10)
C16 C15 C43 C48 -8.7(13)
C14 C15 C43 C48 115.1(10)
C48 C43 C44 F11 -174.2(8)
C15 C43 C44 F11 4.0(13)
C48 C43 C44 C45 5.7(14)
C15 C43 C44 C45 -176.0(9)
F11 C44 C45 F12 -3.2(13)
C43 C44 C45 F12 176.8(9)
F11 C44 C45 C46 176.9(8)
C43 C44 C45 C46 -3.1(15)
F12 C45 C46 F13 0.3(14)
C44 C45 C46 F13 -179.8(8)
F12 C45 C46 C47 179.2(9)
C44 C45 C46 C47 -0.9(14)
F13 C46 C47 C48 -179.2(8)
C45 C46 C47 C48 1.9(15)
F13 C46 C47 F14 2.4(14)
C45 C46 C47 F14 -176.5(8)
F14 C47 C48 F15 -2.2(13)
C46 C47 C48 F15 179.4(8)
F14 C47 C48 C43 179.5(8)
C46 C47 C48 C43 1.0(15)
C44 C43 C48 C47 -4.8(14)
C15 C43 C48 C47 177.1(9)
C44 C43 C48 F15 177.0(8)
C15 C43 C48 F15 -1.1(14)
C19 C20 C49 C54 -98.3(11)
C21 C20 C49 C54 76.8(12)
C19 C20 C49 C50 82.7(12)
C21 C20 C49 C50 -102.2(11)
C54 C49 C50 F16 -179.7(8)
C20 C49 C50 F16 -0.7(13)
C54 C49 C50 C51 2.3(14)
C20 C49 C50 C51 -178.7(9)
F16 C50 C51 F17 2.8(14)
C49 C50 C51 F17 -179.1(8)
F16 C50 C51 C52 -179.7(9)
C49 C50 C51 C52 -1.6(15)
F17 C51 C52 C53 178.7(9)
C50 C51 C52 C53 1.3(16)
F17 C51 C52 F18 -1.0(15)
C50 C51 C52 F18 -178.4(8)
F18 C52 C53 F19 -0.5(14)
C51 C52 C53 F19 179.8(9)
F18 C52 C53 C54 178.2(8)
C51 C52 C53 C54 -1.5(15)
C50 C49 C54 F20 178.6(8)
C20 C49 C54 F20 -0.4(13)
C50 C49 C54 C53 -2.5(13)
C20 C49 C54 C53 178.5(8)
F19 C53 C54 F20 -0.2(13)
C52 C53 C54 F20 -178.9(8)
F19 C53 C54 C49 -179.1(8)
C52 C53 C54 C49 2.1(14)
C26 C25 C55 C56 113.6(12)
C24 C25 C55 C56 -65.6(13)
C26 C25 C55 C60 -66.1(13)
C24 C25 C55 C60 114.6(11)
C60 C55 C56 F21 177.4(9)
C25 C55 C56 F21 -2.4(15)
C60 C55 C56 C57 -1.1(16)
C25 C55 C56 C57 179.2(9)
C55 C56 C57 F22 179.0(10)
F21 C56 C57 F22 0.6(15)
C55 C56 C57 C58 1.9(16)
F21 C56 C57 C58 -176.5(10)
F22 C57 C58 F23 2.6(16)
C56 C57 C58 F23 179.7(9)
F22 C57 C58 C59 179.6(10)
C56 C57 C58 C59 -3.3(16)
F23 C58 C59 F24 0.1(17)
C57 C58 C59 F24 -176.7(10)
F23 C58 C59 C60 -179.0(9)
C57 C58 C59 C60 4.2(18)
F24 C59 C60 F25 2.0(17)
C58 C59 C60 F25 -178.9(11)
F24 C59 C60 C55 177.6(11)
C58 C59 C60 C55 -3.3(17)
C56 C55 C60 F25 177.2(10)
C25 C55 C60 F25 -3.0(16)
C56 C55 C60 C59 1.7(15)
C25 C55 C60 C59 -178.6(10)
C29 C30 C61 C66 -33.9(15)
C1 C30 C61 C66 150.4(10)
C29 C30 C61 C62 142.4(11)
C1 C30 C61 C62 -33.3(16)
C66 C61 C62 F26 177.4(9)
C30 C61 C62 F26 0.9(16)
C66 C61 C62 C63 -1.4(15)
C30 C61 C62 C63 -177.8(9)
F26 C62 C63 F27 1.2(15)
C61 C62 C63 F27 180.0(10)
F26 C62 C63 C64 -176.2(9)
C61 C62 C63 C64 2.6(17)
F27 C63 C64 F28 -0.4(16)
C62 C63 C64 F28 177.0(9)
F27 C63 C64 C65 -179.8(10)
C62 C63 C64 C65 -2.4(17)
F28 C64 C65 F29 -0.8(16)
C63 C64 C65 F29 178.7(10)
F28 C64 C65 C66 -178.4(9)
C63 C64 C65 C66 1.1(16)
C62 C61 C66 F30 -178.7(9)
C30 C61 C66 F30 -2.2(14)
C62 C61 C66 C65 -0.1(15)
C30 C61 C66 C65 176.5(9)
F29 C65 C66 F30 1.3(14)
C64 C65 C66 F30 179.0(9)
F29 C65 C66 C61 -177.4(9)
C64 C65 C66 C61 0.2(16)
